data_4325005
loop_
_publ_author_name
'Mohamed E. El-Zaria'
'Hidekazu Arii'
'Hiroyuki Nakamura'

_publ_section_title
;
 m-Carborane-Based Chiral NBN Pincer-Metal Complexes: Synthesis,
 Structure, and Application in Asymmetric Catalysis
;
_journal_name_full 'Inorganic Chemistry'
_journal_page_first 4149
_journal_page_last 4161
_journal_paper_doi 10.1021/ic2002095
_journal_volume 50
_journal_year 2011
_chemical_absolute_configuration syn
_chemical_formula_sum 'C22 H30 B10 N2 O2'
_chemical_formula_weight 462.58
_chemical_name_systematic
; 
 ? 
;
_space_group_IT_number 4
_symmetry_cell_setting monoclinic
_symmetry_space_group_name_Hall 'P 2yb'
_symmetry_space_group_name_H-M 'P 1 21 1'
_atom_sites_solution_hydrogens geom
_atom_sites_solution_primary direct
_atom_sites_solution_secondary difmap
_audit_creation_method SHELXL-97
_cell_angle_alpha 90.00
_cell_angle_beta 99.5400(10)
_cell_angle_gamma 90.00
_cell_formula_units_Z 4
_cell_length_a 12.2405(10)
_cell_length_b 6.6058(5)
_cell_length_c 31.330(3)
_cell_measurement_reflns_used 5632
_cell_measurement_temperature 123
_cell_measurement_theta_max 27.47
_cell_measurement_theta_min 2.64
_cell_volume 2498.3(4)
_computing_cell_refinement 'APEX2 (Bruker AXS, 2006)'
_computing_data_collection 'APEX2 (Bruker AXS, 2006)'
_computing_data_reduction 'SAINT (Bruker AXS, 2004)'
_computing_molecular_graphics 'XSHEL (Bruker AXS,2002)'
_computing_publication_material 'XCIF (Bruker AXS, 2001)'
_computing_structure_refinement 'SHELXL-97 (Sheldrick, 1997)'
_computing_structure_solution 'SHELXS-97 (Sheldrick, 1997)'
_diffrn_ambient_temperature 123
_diffrn_detector_area_resol_mean 8.333
_diffrn_measured_fraction_theta_full 0.977
_diffrn_measured_fraction_theta_max 0.977
_diffrn_measurement_device_type 'Bruker APEXII CCD area detector'
_diffrn_measurement_method 'phi and omega scans'
_diffrn_radiation_monochromator 'Bruker Helios multilayer confocal mirror'
_diffrn_radiation_source 'Bruker TXS fine-focus rotating anode'
_diffrn_radiation_type MoK\a
_diffrn_radiation_wavelength 0.71073
_diffrn_reflns_av_R_equivalents 0.0160
_diffrn_reflns_av_sigmaI/netI 0.0375
_diffrn_reflns_limit_h_max 15
_diffrn_reflns_limit_h_min -14
_diffrn_reflns_limit_k_max 8
_diffrn_reflns_limit_k_min -8
_diffrn_reflns_limit_l_max 40
_diffrn_reflns_limit_l_min -28
_diffrn_reflns_number 14128
_diffrn_reflns_theta_full 27.48
_diffrn_reflns_theta_max 27.48
_diffrn_reflns_theta_min 1.32
_exptl_absorpt_coefficient_mu 0.071
_exptl_absorpt_correction_T_max 0.9895
_exptl_absorpt_correction_T_min 0.9895
_exptl_absorpt_correction_type empirical
_exptl_absorpt_process_details
;
SADABS Sheldrick 1996
;
_exptl_crystal_colour colorless
_exptl_crystal_density_diffrn 1.230
_exptl_crystal_description prism
_exptl_crystal_F_000 968
_exptl_crystal_size_max 0.15
_exptl_crystal_size_mid 0.15
_exptl_crystal_size_min 0.15
_refine_diff_density_max 0.188
_refine_diff_density_min -0.172
_refine_diff_density_rms 0.035
_refine_ls_abs_structure_details 'Flack H D (1983), Acta Cryst. A39, 876-881'
_refine_ls_abs_structure_Flack 0.3(7)
_refine_ls_extinction_method none
_refine_ls_goodness_of_fit_ref 1.012
_refine_ls_hydrogen_treatment mixed
_refine_ls_matrix_type full
_refine_ls_number_parameters 729
_refine_ls_number_reflns 10294
_refine_ls_number_restraints 1
_refine_ls_restrained_S_all 1.012
_refine_ls_R_factor_all 0.0504
_refine_ls_R_factor_gt 0.0402
_refine_ls_shift/su_max 0.001
_refine_ls_shift/su_mean 0.000
_refine_ls_structure_factor_coef Fsqd
_refine_ls_weighting_details 'calc w=1/[\s^2^(Fo^2^)+(0.0531P)^2^+0.2751P] where P=(Fo^2^+2Fc^2^)/3'
_refine_ls_weighting_scheme calc
_refine_ls_wR_factor_gt 0.0939
_refine_ls_wR_factor_ref 0.0999
_reflns_number_gt 8774
_reflns_number_total 10294
_reflns_threshold_expression >2sigma(I)
_cod_data_source_file ic2002095_si_002_3.cif
_cod_data_source_block compound9
_cod_original_cell_volume 2498.3(3)
_cod_original_sg_symbol_H-M 'P 1 21 1 '
_cod_database_code 4325005

loop_
_symmetry_equiv_pos_as_xyz
'x, y, z'
'-x, y+1/2, -z'

loop_
_atom_site_label
_atom_site_type_symbol
_atom_site_fract_x
_atom_site_fract_y
_atom_site_fract_z
_atom_site_U_iso_or_equiv
_atom_site_adp_type
_atom_site_occupancy
_atom_site_symmetry_multiplicity
_atom_site_calc_flag
_atom_site_refinement_flags
B1 B -0.00399(16) 0.4340(3) 0.38390(6) 0.0195(4) Uani 1 1 d .
B2 B 0.11283(16) 0.2729(3) 0.39119(6) 0.0204(4) Uani 1 1 d .
B3 B 0.02735(16) 0.2877(3) 0.33998(6) 0.0220(4) Uani 1 1 d .
B4 B 0.04302(15) 0.6895(3) 0.37722(6) 0.0197(4) Uani 1 1 d .
B5 B 0.17323(16) 0.2821(3) 0.34352(6) 0.0231(4) Uani 1 1 d .
B6 B 0.09326(16) 0.4493(3) 0.30641(6) 0.0225(4) Uani 1 1 d .
B7 B 0.10259(16) 0.6989(3) 0.32948(6) 0.0222(4) Uani 1 1 d .
B8 B 0.18875(16) 0.6837(3) 0.38088(6) 0.0210(4) Uani 1 1 d .
B9 B 0.23256(16) 0.4269(3) 0.38944(6) 0.0220(4) Uani 1 1 d .
B10 B 0.22015(17) 0.5354(3) 0.33707(6) 0.0237(4) Uani 1 1 d .
B11 B 0.96684(15) 0.2910(3) 0.12421(5) 0.0192(4) Uani 1 1 d .
B12 B 0.91189(16) 0.3024(3) 0.17307(6) 0.0221(4) Uani 1 1 d .
B13 B 0.82151(16) 0.2882(3) 0.12246(6) 0.0214(4) Uani 1 1 d .
B14 B 1.01172(16) 0.0349(3) 0.11717(6) 0.0197(4) Uani 1 1 d .
B15 B 0.79358(17) 0.1409(3) 0.16706(6) 0.0259(4) Uani 1 1 d .
B16 B 0.77583(17) 0.0314(3) 0.11440(6) 0.0234(4) Uani 1 1 d .
B17 B 0.89415(16) -0.1246(3) 0.11142(6) 0.0226(4) Uani 1 1 d .
B18 B 0.98361(17) -0.1108(3) 0.16180(6) 0.0228(4) Uani 1 1 d .
B19 B 0.92172(17) 0.0537(3) 0.19629(6) 0.0244(4) Uani 1 1 d .
B20 B 0.83805(17) -0.1123(3) 0.15994(6) 0.0243(4) Uani 1 1 d .
C1 C 0.12041(13) 0.5194(3) 0.41020(5) 0.0192(3) Uani 1 1 d .
C2 C 0.12864(13) 0.5446(3) 0.45828(5) 0.0198(3) Uani 1 1 d .
C3 C 0.11188(14) 0.5076(3) 0.52653(5) 0.0238(4) Uani 1 1 d .
H3 H 0.0471 0.5575 0.5392 0.029 Uiso 1 1 calc R
C4 C 0.18975(15) 0.6862(3) 0.52219(5) 0.0259(4) Uani 1 1 d .
H4A H 0.1569 0.8153 0.5299 0.031 Uiso 1 1 calc R
H4B H 0.2623 0.6671 0.5411 0.031 Uiso 1 1 calc R
C5 C 0.16562(14) 0.3277(3) 0.55389(5) 0.0254(4) Uani 1 1 d .
H5A H 0.1763 0.3667 0.5848 0.030 Uiso 1 1 calc R
H5B H 0.1135 0.2121 0.5499 0.030 Uiso 1 1 calc R
C6 C 0.27557(14) 0.2583(3) 0.54325(5) 0.0235(4) Uani 1 1 d .
C7 C 0.28268(16) 0.1560(3) 0.50478(6) 0.0286(4) Uani 1 1 d .
H7 H 0.2171 0.1305 0.4846 0.034 Uiso 1 1 calc R
C8 C 0.38380(17) 0.0912(3) 0.49554(6) 0.0355(5) Uani 1 1 d .
H8 H 0.3872 0.0228 0.4691 0.043 Uiso 1 1 calc R
C9 C 0.48009(16) 0.1261(3) 0.52481(7) 0.0380(5) Uani 1 1 d .
H9 H 0.5495 0.0816 0.5185 0.046 Uiso 1 1 calc R
C10 C 0.47431(16) 0.2259(3) 0.56315(7) 0.0362(5) Uani 1 1 d .
H10 H 0.5400 0.2499 0.5833 0.043 Uiso 1 1 calc R
C11 C 0.37290(15) 0.2913(3) 0.57230(6) 0.0290(4) Uani 1 1 d .
H11 H 0.3699 0.3595 0.5988 0.035 Uiso 1 1 calc R
C12 C -0.00744(13) 0.5402(3) 0.33407(5) 0.0196(3) Uani 1 1 d .
C13 C -0.12090(14) 0.5901(3) 0.31073(5) 0.0210(3) Uani 1 1 d .
C14 C -0.29174(14) 0.6973(3) 0.29190(5) 0.0245(4) Uani 1 1 d .
H14 H -0.3536 0.6362 0.3048 0.029 Uiso 1 1 calc R
C15 C -0.26234(15) 0.5543(3) 0.25637(5) 0.0285(4) Uani 1 1 d .
H15A H -0.3117 0.4346 0.2529 0.034 Uiso 1 1 calc R
H15B H -0.2686 0.6254 0.2283 0.034 Uiso 1 1 calc R
C16 C -0.32534(16) 0.9106(3) 0.27583(5) 0.0313(4) Uani 1 1 d .
H16A H -0.2601 0.9797 0.2676 0.038 Uiso 1 1 calc R
H16B H -0.3825 0.9004 0.2496 0.038 Uiso 1 1 calc R
C17 C -0.37010(15) 1.0370(3) 0.30925(6) 0.0296(4) Uani 1 1 d .
C18 C -0.47787(16) 1.0060(4) 0.31709(6) 0.0382(5) Uani 1 1 d .
H18 H -0.5230 0.9055 0.3012 0.046 Uiso 1 1 calc R
C19 C -0.52000(17) 1.1202(4) 0.34789(7) 0.0458(6) Uani 1 1 d .
H19 H -0.5936 1.0977 0.3528 0.055 Uiso 1 1 calc R
C20 C -0.45543(18) 1.2664(4) 0.37139(7) 0.0425(5) Uani 1 1 d .
H20 H -0.4845 1.3452 0.3923 0.051 Uiso 1 1 calc R
C21 C -0.34822(18) 1.2972(4) 0.36436(6) 0.0395(5) Uani 1 1 d .
H21 H -0.3033 1.3973 0.3805 0.047 Uiso 1 1 calc R
C22 C -0.30586(16) 1.1821(3) 0.33370(6) 0.0329(4) Uani 1 1 d .
H22 H -0.2316 1.2032 0.3294 0.039 Uiso 1 1 calc R
C23 C 1.01986(14) 0.1417(3) 0.16705(5) 0.0203(3) Uani 1 1 d .
C24 C 1.13512(14) 0.1890(3) 0.18892(5) 0.0216(3) Uani 1 1 d .
C25 C 1.30685(15) 0.2973(3) 0.20478(5) 0.0263(4) Uani 1 1 d .
H25 H 1.3658 0.2352 0.1904 0.032 Uiso 1 1 calc R
C26 C 1.28178(15) 0.1545(3) 0.24112(5) 0.0292(4) Uani 1 1 d .
H26A H 1.3324 0.0366 0.2443 0.035 Uiso 1 1 calc R
H26B H 1.2893 0.2268 0.2691 0.035 Uiso 1 1 calc R
C27 C 1.34382(16) 0.5088(3) 0.22084(5) 0.0319(4) Uani 1 1 d .
H27A H 1.2809 0.5786 0.2307 0.038 Uiso 1 1 calc R
H27B H 1.4041 0.4961 0.2460 0.038 Uiso 1 1 calc R
C28 C 1.38426(15) 0.6365(3) 0.18639(6) 0.0293(4) Uani 1 1 d .
C29 C 1.31751(17) 0.7812(3) 0.16283(6) 0.0338(4) Uani 1 1 d .
H29 H 1.2445 0.8027 0.1685 0.041 Uiso 1 1 calc R
C30 C 1.35583(18) 0.8945(3) 0.13120(6) 0.0375(5) Uani 1 1 d .
H30 H 1.3091 0.9931 0.1154 0.045 Uiso 1 1 calc R
C31 C 1.46205(18) 0.8647(4) 0.12249(7) 0.0415(5) Uani 1 1 d .
H31 H 1.4885 0.9440 0.1010 0.050 Uiso 1 1 calc R
C32 C 1.52941(17) 0.7189(4) 0.14517(7) 0.0421(5) Uani 1 1 d .
H32 H 1.6019 0.6968 0.1391 0.051 Uiso 1 1 calc R
C33 C 1.49066(15) 0.6045(4) 0.17698(6) 0.0375(5) Uani 1 1 d .
H33 H 1.5369 0.5042 0.1924 0.045 Uiso 1 1 calc R
C34 C 0.88629(13) 0.1210(3) 0.09225(5) 0.0180(3) Uani 1 1 d .
C35 C 0.87463(13) 0.1463(3) 0.04407(5) 0.0192(3) Uani 1 1 d .
C36 C 0.88696(14) 0.1099(3) -0.02473(5) 0.0233(4) Uani 1 1 d .
H36 H 0.9506 0.1609 -0.0380 0.028 Uiso 1 1 calc R
C37 C 0.80935(15) 0.2877(3) -0.01950(5) 0.0256(4) Uani 1 1 d .
H37A H 0.8411 0.4171 -0.0276 0.031 Uiso 1 1 calc R
H37B H 0.7359 0.2678 -0.0377 0.031 Uiso 1 1 calc R
C38 C 0.83267(14) -0.0692(3) -0.05181(5) 0.0249(4) Uani 1 1 d .
H38A H 0.8205 -0.0294 -0.0827 0.030 Uiso 1 1 calc R
H38B H 0.8852 -0.1842 -0.0484 0.030 Uiso 1 1 calc R
C39 C 0.72369(14) -0.1408(3) -0.04048(5) 0.0234(4) Uani 1 1 d .
C40 C 0.71786(15) -0.2393(3) -0.00149(6) 0.0278(4) Uani 1 1 d .
H40 H 0.7837 -0.2617 0.0187 0.033 Uiso 1 1 calc R
C41 C 0.61709(17) -0.3050(3) 0.00817(6) 0.0354(5) Uani 1 1 d .
H41 H 0.6145 -0.3708 0.0350 0.043 Uiso 1 1 calc R
C42 C 0.52075(16) -0.2756(3) -0.02081(7) 0.0360(5) Uani 1 1 d .
H42 H 0.4519 -0.3212 -0.0141 0.043 Uiso 1 1 calc R
C43 C 0.52481(16) -0.1794(3) -0.05967(6) 0.0346(5) Uani 1 1 d .
H43 H 0.4586 -0.1592 -0.0798 0.042 Uiso 1 1 calc R
C44 C 0.62553(15) -0.1120(3) -0.06939(6) 0.0279(4) Uani 1 1 d .
H44 H 0.6274 -0.0455 -0.0961 0.034 Uiso 1 1 calc R
N1 N 0.07298(11) 0.4424(2) 0.48110(4) 0.0225(3) Uani 1 1 d .
N2 N -0.19049(12) 0.7008(2) 0.32511(4) 0.0253(3) Uani 1 1 d .
N3 N 1.20175(12) 0.3036(3) 0.17362(4) 0.0259(3) Uani 1 1 d .
N4 N 0.92864(11) 0.0444(2) 0.02054(4) 0.0228(3) Uani 1 1 d .
O1 O 0.20207(10) 0.6846(2) 0.47643(4) 0.0261(3) Uani 1 1 d .
O2 O -0.14836(10) 0.4953(2) 0.27208(4) 0.0326(3) Uani 1 1 d .
O3 O 1.16742(10) 0.0909(2) 0.22667(4) 0.0280(3) Uani 1 1 d .
O4 O 0.80025(10) 0.2863(2) 0.02655(3) 0.0265(3) Uani 1 1 d .
H14H H 1.0795(13) 0.013(3) 0.1015(5) 0.012(4) Uiso 1 1 d .
H11H H 1.0095(16) 0.413(3) 0.1114(6) 0.029(5) Uiso 1 1 d .
H13H H 0.7741(16) 0.415(3) 0.1065(6) 0.027(5) Uiso 1 1 d .
H12H H 0.9287(16) 0.434(3) 0.1917(6) 0.032(5) Uiso 1 1 d .
H20H H 0.7975(15) -0.237(3) 0.1715(6) 0.029(5) Uiso 1 1 d .
H18H H 1.0437(15) -0.225(3) 0.1747(5) 0.026(5) Uiso 1 1 d .
H19H H 0.9449(15) 0.039(3) 0.2303(6) 0.028(5) Uiso 1 1 d .
H15H H 0.7207(15) 0.179(3) 0.1831(6) 0.029(5) Uiso 1 1 d .
H17H H 0.8873(15) -0.247(3) 0.0894(6) 0.029(5) Uiso 1 1 d .
H16H H 0.6997(15) 0.001(3) 0.0935(5) 0.022(5) Uiso 1 1 d .
H3H H -0.0302(15) 0.175(3) 0.3271(5) 0.025(5) Uiso 1 1 d .
H1H H -0.0768(14) 0.421(3) 0.3986(5) 0.016(4) Uiso 1 1 d .
H4H H -0.0020(16) 0.806(3) 0.3893(6) 0.031(5) Uiso 1 1 d .
H2H H 0.1162(15) 0.151(3) 0.4144(6) 0.026(5) Uiso 1 1 d .
H6H H 0.0764(15) 0.431(3) 0.2726(6) 0.029(5) Uiso 1 1 d .
H7H H 0.0890(15) 0.828(3) 0.3099(5) 0.023(5) Uiso 1 1 d .
H9H H 0.3084(15) 0.392(3) 0.4124(6) 0.028(5) Uiso 1 1 d .
H5H H 0.2172(14) 0.153(3) 0.3342(5) 0.021(5) Uiso 1 1 d .
H10H H 0.2945(15) 0.567(3) 0.3215(6) 0.030(5) Uiso 1 1 d .
H8H H 0.2349(16) 0.800(4) 0.3973(6) 0.034(5) Uiso 1 1 d .

loop_
_atom_site_aniso_label
_atom_site_aniso_U_11
_atom_site_aniso_U_22
_atom_site_aniso_U_33
_atom_site_aniso_U_23
_atom_site_aniso_U_13
_atom_site_aniso_U_12
B1 0.0204(10) 0.0191(10) 0.0183(8) -0.0022(7) 0.0014(7) -0.0020(8)
B2 0.0197(10) 0.0186(10) 0.0224(9) -0.0038(7) 0.0020(7) -0.0005(8)
B3 0.0216(10) 0.0214(10) 0.0227(9) -0.0043(8) 0.0025(7) 0.0020(8)
B4 0.0205(10) 0.0193(10) 0.0190(8) -0.0023(7) 0.0022(7) 0.0013(8)
B5 0.0200(10) 0.0244(11) 0.0250(9) -0.0043(8) 0.0044(7) 0.0028(8)
B6 0.0205(10) 0.0254(11) 0.0222(9) -0.0032(8) 0.0050(7) 0.0023(8)
B7 0.0216(10) 0.0239(11) 0.0222(9) -0.0002(8) 0.0065(7) -0.0007(8)
B8 0.0200(10) 0.0210(10) 0.0224(9) -0.0017(7) 0.0047(7) -0.0019(8)
B9 0.0179(10) 0.0245(11) 0.0237(9) -0.0024(8) 0.0036(7) -0.0004(8)
B10 0.0230(10) 0.0262(11) 0.0225(9) -0.0041(8) 0.0056(7) 0.0006(8)
B11 0.0208(10) 0.0191(10) 0.0174(8) 0.0010(7) 0.0024(7) 0.0011(8)
B12 0.0249(10) 0.0234(11) 0.0184(8) 0.0003(8) 0.0050(7) 0.0016(8)
B13 0.0210(10) 0.0219(10) 0.0220(9) 0.0017(8) 0.0056(7) 0.0024(8)
B14 0.0217(10) 0.0173(9) 0.0199(8) 0.0008(7) 0.0028(7) 0.0016(8)
B15 0.0249(10) 0.0305(12) 0.0230(9) 0.0047(8) 0.0060(8) 0.0003(9)
B16 0.0219(10) 0.0235(11) 0.0253(9) 0.0047(8) 0.0054(8) -0.0018(8)
B17 0.0229(10) 0.0173(10) 0.0262(9) 0.0050(8) 0.0006(8) -0.0017(8)
B18 0.0244(10) 0.0197(10) 0.0240(9) 0.0059(8) 0.0029(8) -0.0014(8)
B19 0.0234(10) 0.0284(11) 0.0223(9) 0.0057(8) 0.0059(7) -0.0017(8)
B20 0.0220(10) 0.0251(11) 0.0255(9) 0.0081(8) 0.0027(8) -0.0038(8)
C1 0.0178(8) 0.0200(9) 0.0196(7) -0.0021(6) 0.0021(6) -0.0002(7)
C2 0.0173(8) 0.0206(9) 0.0205(8) -0.0025(7) 0.0003(6) 0.0029(7)
C3 0.0222(9) 0.0297(10) 0.0197(8) -0.0017(7) 0.0040(6) 0.0009(8)
C4 0.0338(10) 0.0240(10) 0.0193(8) -0.0029(7) 0.0026(7) -0.0002(8)
C5 0.0243(9) 0.0305(11) 0.0216(8) 0.0032(7) 0.0048(7) -0.0040(8)
C6 0.0251(9) 0.0192(9) 0.0264(8) 0.0070(7) 0.0044(7) -0.0022(7)
C7 0.0310(10) 0.0246(10) 0.0291(9) 0.0031(7) 0.0015(7) 0.0028(8)
C8 0.0431(12) 0.0304(11) 0.0347(10) 0.0036(9) 0.0110(9) 0.0107(9)
C9 0.0294(11) 0.0330(12) 0.0544(12) 0.0136(10) 0.0156(9) 0.0088(9)
C10 0.0257(10) 0.0360(12) 0.0444(11) 0.0067(9) -0.0010(8) -0.0035(9)
C11 0.0291(10) 0.0291(10) 0.0278(9) 0.0032(8) 0.0015(7) -0.0018(8)
C12 0.0185(8) 0.0212(9) 0.0191(7) -0.0022(6) 0.0028(6) 0.0015(7)
C13 0.0239(9) 0.0218(9) 0.0177(7) 0.0009(6) 0.0043(6) 0.0011(7)
C14 0.0236(9) 0.0302(10) 0.0192(8) 0.0017(7) 0.0019(6) 0.0039(8)
C15 0.0240(9) 0.0376(12) 0.0224(8) -0.0021(8) -0.0008(7) 0.0050(8)
C16 0.0339(11) 0.0348(11) 0.0237(9) 0.0047(8) 0.0010(7) 0.0099(9)
C17 0.0292(10) 0.0318(11) 0.0264(9) 0.0062(8) 0.0001(7) 0.0119(8)
C18 0.0234(10) 0.0466(13) 0.0409(11) -0.0042(10) -0.0061(8) 0.0107(9)
C19 0.0227(10) 0.0618(17) 0.0522(13) -0.0012(12) 0.0041(9) 0.0165(11)
C20 0.0460(13) 0.0411(14) 0.0403(11) -0.0018(10) 0.0070(9) 0.0193(11)
C21 0.0473(13) 0.0302(12) 0.0406(11) 0.0007(9) 0.0060(9) 0.0048(10)
C22 0.0321(10) 0.0287(11) 0.0389(10) 0.0055(8) 0.0089(8) 0.0038(8)
C23 0.0232(9) 0.0200(9) 0.0179(7) 0.0024(6) 0.0041(6) -0.0003(7)
C24 0.0246(9) 0.0229(9) 0.0175(7) -0.0004(7) 0.0039(6) 0.0015(7)
C25 0.0246(9) 0.0336(11) 0.0203(8) -0.0021(7) 0.0022(7) -0.0031(8)
C26 0.0265(10) 0.0354(11) 0.0235(8) 0.0006(8) -0.0021(7) -0.0007(8)
C27 0.0336(11) 0.0378(12) 0.0235(9) -0.0050(8) 0.0022(7) -0.0084(9)
C28 0.0287(10) 0.0301(11) 0.0273(9) -0.0078(8) -0.0006(7) -0.0100(8)
C29 0.0339(11) 0.0294(11) 0.0388(10) -0.0078(9) 0.0085(8) 0.0005(9)
C30 0.0440(13) 0.0273(11) 0.0403(11) -0.0012(9) 0.0040(9) -0.0025(9)
C31 0.0420(13) 0.0398(13) 0.0426(11) 0.0014(10) 0.0072(9) -0.0157(10)
C32 0.0234(10) 0.0531(15) 0.0495(12) 0.0027(11) 0.0050(9) -0.0132(10)
C33 0.0221(10) 0.0482(14) 0.0379(10) 0.0037(10) -0.0077(8) -0.0053(9)
C34 0.0184(8) 0.0155(8) 0.0198(7) 0.0024(6) 0.0026(6) 0.0008(7)
C35 0.0177(8) 0.0181(9) 0.0211(8) 0.0013(6) 0.0011(6) -0.0028(6)
C36 0.0212(9) 0.0280(10) 0.0210(8) 0.0006(7) 0.0040(6) -0.0013(7)
C37 0.0329(10) 0.0242(10) 0.0191(8) 0.0034(7) 0.0030(7) 0.0007(8)
C38 0.0243(9) 0.0285(10) 0.0219(8) -0.0028(7) 0.0036(7) 0.0033(8)
C39 0.0257(9) 0.0183(9) 0.0260(8) -0.0062(7) 0.0039(7) 0.0027(7)
C40 0.0305(10) 0.0217(10) 0.0296(9) -0.0016(7) 0.0006(7) -0.0015(8)
C41 0.0442(12) 0.0258(10) 0.0377(10) -0.0030(9) 0.0112(9) -0.0078(9)
C42 0.0303(11) 0.0297(11) 0.0506(12) -0.0089(9) 0.0148(9) -0.0076(9)
C43 0.0249(10) 0.0323(11) 0.0445(11) -0.0089(9) -0.0002(8) 0.0021(8)
C44 0.0286(10) 0.0253(10) 0.0289(9) -0.0036(7) 0.0019(7) 0.0024(8)
N1 0.0193(7) 0.0277(9) 0.0199(7) -0.0009(6) 0.0015(5) 0.0006(6)
N2 0.0244(8) 0.0303(9) 0.0202(7) -0.0001(6) 0.0009(6) 0.0051(7)
N3 0.0250(8) 0.0320(9) 0.0198(7) 0.0010(6) 0.0018(6) -0.0068(7)
N4 0.0195(7) 0.0265(9) 0.0221(7) -0.0011(6) 0.0024(5) 0.0006(6)
O1 0.0311(7) 0.0265(7) 0.0204(6) -0.0041(5) 0.0034(5) -0.0091(6)
O2 0.0260(7) 0.0455(9) 0.0238(6) -0.0118(6) -0.0034(5) 0.0097(6)
O3 0.0267(7) 0.0334(8) 0.0220(6) 0.0071(5) -0.0013(5) -0.0019(6)
O4 0.0348(7) 0.0247(7) 0.0198(6) 0.0036(5) 0.0043(5) 0.0094(6)

loop_
_atom_type_symbol
_atom_type_description
_atom_type_scat_dispersion_real
_atom_type_scat_dispersion_imag
_atom_type_scat_source
C C 0.0033 0.0016 'International Tables Vol C Tables 4.2.6.8 and 6.1.1.4'
H H 0.0000 0.0000 'International Tables Vol C Tables 4.2.6.8 and 6.1.1.4'
B B 0.0013 0.0007 'International Tables Vol C Tables 4.2.6.8 and 6.1.1.4'
N N 0.0061 0.0033 'International Tables Vol C Tables 4.2.6.8 and 6.1.1.4'
O O 0.0106 0.0060 'International Tables Vol C Tables 4.2.6.8 and 6.1.1.4'

loop_
_geom_angle_atom_site_label_1
_geom_angle_atom_site_label_2
_geom_angle_atom_site_label_3
_geom_angle
C1 B1 C12 101.00(13)
C1 B1 B2 59.84(11)
C12 B1 B2 105.24(13)
C1 B1 B3 105.35(13)
C12 B1 B3 59.34(10)
B2 B1 B3 59.86(11)
C1 B1 B4 57.99(10)
C12 B1 B4 57.97(10)
B2 B1 B4 108.14(13)
B3 B1 B4 107.76(13)
C1 B1 H1H 124.0(9)
C12 B1 H1H 121.9(9)
B2 B1 H1H 127.6(10)
B3 B1 H1H 126.2(10)
B4 B1 H1H 115.3(10)
C1 B2 B1 58.26(10)
C1 B2 B3 104.49(14)
B1 B2 B3 60.30(11)
C1 B2 B5 104.56(14)
B1 B2 B5 108.18(13)
B3 B2 B5 60.02(11)
C1 B2 B9 58.60(10)
B1 B2 B9 107.60(14)
B3 B2 B9 107.75(14)
B5 B2 B9 59.86(11)
C1 B2 H2H 118.4(10)
B1 B2 H2H 118.4(10)
B3 B2 H2H 127.1(10)
B5 B2 H2H 128.1(10)
B9 B2 H2H 120.2(10)
C12 B3 B2 104.45(13)
C12 B3 B5 104.81(14)
B2 B3 B5 60.19(11)
C12 B3 B1 58.33(11)
B2 B3 B1 59.85(11)
B5 B3 B1 107.95(14)
C12 B3 B6 59.00(11)
B2 B3 B6 108.12(14)
B5 B3 B6 59.96(11)
B1 B3 B6 107.96(15)
C12 B3 H3H 120.2(11)
B2 B3 H3H 124.4(10)
B5 B3 H3H 127.6(10)
B1 B3 H3H 117.6(10)
B6 B3 H3H 122.3(10)
C1 B4 C12 101.02(13)
C1 B4 B8 59.54(10)
C12 B4 B8 105.53(13)
C1 B4 B7 105.66(13)
C12 B4 B7 59.74(10)
B8 B4 B7 60.22(10)
C1 B4 B1 57.95(10)
C12 B4 B1 58.04(10)
B8 B4 B1 108.01(14)
B7 B4 B1 108.32(14)
C1 B4 H4H 122.4(10)
C12 B4 H4H 124.5(11)
B8 B4 H4H 125.0(11)
B7 B4 H4H 126.2(11)
B1 B4 H4H 116.5(11)
B3 B5 B2 59.79(10)
B3 B5 B6 60.35(11)
B2 B5 B6 108.12(13)
B3 B5 B9 108.15(13)
B2 B5 B9 60.59(11)
B6 B5 B9 107.54(15)
B3 B5 B10 108.18(15)
B2 B5 B10 108.24(14)
B6 B5 B10 59.81(12)
B9 B5 B10 59.56(11)
B3 B5 H5H 123.1(10)
B2 B5 H5H 119.9(9)
B6 B5 H5H 124.3(9)
B9 B5 H5H 119.4(9)
B10 B5 H5H 121.7(10)
C12 B6 B5 104.45(13)
C12 B6 B10 104.46(13)
B5 B6 B10 60.53(12)
C12 B6 B3 58.80(11)
B5 B6 B3 59.69(11)
B10 B6 B3 108.24(14)
C12 B6 B7 58.82(10)
B5 B6 B7 108.44(14)
B10 B6 B7 59.85(12)
B3 B6 B7 108.49(13)
C12 B6 H6H 120.5(10)
B5 B6 H6H 125.6(11)
B10 B6 H6H 126.0(10)
B3 B6 H6H 119.6(11)
B7 B6 H6H 119.9(12)
C12 B7 B4 58.24(10)
C12 B7 B8 104.10(13)
B4 B7 B8 59.85(10)
C12 B7 B10 104.10(14)
B4 B7 B10 107.61(14)
B8 B7 B10 60.00(11)
C12 B7 B6 58.61(11)
B4 B7 B6 107.47(14)
B8 B7 B6 107.55(14)
B10 B7 B6 59.58(11)
C12 B7 H7H 119.4(10)
B4 B7 H7H 118.4(10)
B8 B7 H7H 126.1(10)
B10 B7 H7H 128.2(10)
B6 B7 H7H 121.3(10)
C1 B8 B4 58.36(10)
C1 B8 B7 104.54(13)
B4 B8 B7 59.93(10)
C1 B8 B10 104.49(14)
B4 B8 B10 107.85(14)
B7 B8 B10 60.23(11)
C1 B8 B9 58.84(11)
B4 B8 B9 107.76(14)
B7 B8 B9 107.97(14)
B10 B8 B9 59.66(11)
C1 B8 H8H 118.2(11)
B4 B8 H8H 118.4(11)
B7 B8 H8H 126.9(12)
B10 B8 H8H 128.4(11)
B9 B8 H8H 120.2(12)
C1 B9 B10 104.73(14)
C1 B9 B5 104.58(13)
B10 B9 B5 60.56(11)
C1 B9 B8 58.82(11)
B10 B9 B8 59.99(11)
B5 B9 B8 108.50(14)
C1 B9 B2 58.93(10)
B10 B9 B2 108.21(14)
B5 B9 B2 59.55(11)
B8 B9 B2 108.49(14)
C1 B9 H9H 117.7(9)
B10 B9 H9H 128.6(10)
B5 B9 H9H 127.1(11)
B8 B9 H9H 119.8(12)
B2 B9 H9H 117.7(11)
B9 B10 B6 107.68(14)
B9 B10 B8 60.34(11)
B6 B10 B8 108.15(14)
B9 B10 B7 108.14(13)
B6 B10 B7 60.57(11)
B8 B10 B7 59.77(11)
B9 B10 B5 59.88(11)
B6 B10 B5 59.65(12)
B8 B10 B5 108.24(13)
B7 B10 B5 108.31(14)
B9 B10 H10H 121.7(10)
B6 B10 H10H 121.6(10)
B8 B10 H10H 121.9(11)
B7 B10 H10H 121.7(11)
B5 B10 H10H 121.4(12)
C23 B11 C34 100.91(13)
C23 B11 B13 105.54(13)
C34 B11 B13 59.67(10)
C23 B11 B12 59.62(10)
C34 B11 B12 105.67(13)
B13 B11 B12 60.27(10)
C23 B11 B14 57.98(10)
C34 B11 B14 57.92(10)
B13 B11 B14 108.15(14)
B12 B11 B14 108.21(13)
C23 B11 H11H 125.6(10)
C34 B11 H11H 123.0(10)
B13 B11 H11H 123.1(11)
B12 B11 H11H 124.7(11)
B14 B11 H11H 118.7(11)
C23 B12 B11 58.23(10)
C23 B12 B13 104.12(13)
B11 B12 B13 59.81(10)
C23 B12 B15 104.06(14)
B11 B12 B15 107.51(14)
B13 B12 B15 60.02(11)
C23 B12 B19 58.72(11)
B11 B12 B19 107.56(14)
B13 B12 B19 107.66(15)
B15 B12 B19 59.55(11)
C23 B12 H12H 119.1(11)
B11 B12 H12H 116.7(10)
B13 B12 H12H 125.2(11)
B15 B12 H12H 129.5(10)
B19 B12 H12H 122.6(11)
C34 B13 B11 58.29(10)
C34 B13 B12 104.34(13)
B11 B13 B12 59.92(10)
C34 B13 B15 104.20(14)
B11 B13 B15 107.68(14)
B12 B13 B15 60.12(11)
C34 B13 B16 58.58(11)
B11 B13 B16 107.61(14)
B12 B13 B16 108.02(14)
B15 B13 B16 59.82(11)
C34 B13 H13H 119.7(9)
B11 B13 H13H 117.4(10)
B12 B13 H13H 124.9(10)
B15 B13 H13H 128.5(9)
B16 B13 H13H 122.2(11)
C34 B14 C23 101.17(13)
C34 B14 B17 59.67(11)
C23 B14 B17 105.27(13)
C34 B14 B18 105.34(13)
C23 B14 B18 59.47(11)
B17 B14 B18 59.82(11)
C34 B14 B11 58.15(10)
C23 B14 B11 58.10(10)
B17 B14 B11 108.17(13)
B18 B14 B11 108.01(13)
C34 B14 H14H 124.0(9)
C23 B14 H14H 124.1(9)
B17 B14 H14H 124.5(10)
B18 B14 H14H 124.6(10)
B11 B14 H14H 118.1(10)
B19 B15 B16 107.92(15)
B19 B15 B13 108.28(14)
B16 B15 B13 60.35(11)
B19 B15 B12 60.49(12)
B16 B15 B12 108.23(13)
B13 B15 B12 59.86(11)
B19 B15 B20 59.93(12)
B16 B15 B20 59.77(12)
B13 B15 B20 108.17(14)
B12 B15 B20 108.36(14)
B19 B15 H15H 122.8(9)
B16 B15 H15H 121.5(10)
B13 B15 H15H 119.8(10)
B12 B15 H15H 120.6(11)
B20 B15 H15H 123.3(11)
C34 B16 B20 104.27(13)
C34 B16 B15 104.47(14)
B20 B16 B15 60.20(12)
C34 B16 B13 58.94(10)
B20 B16 B13 108.09(14)
B15 B16 B13 59.83(11)
C34 B16 B17 58.80(10)
B20 B16 B17 59.48(11)
B15 B16 B17 107.82(14)
B13 B16 B17 108.40(14)
C34 B16 H16H 118.9(9)
B20 B16 H16H 127.3(11)
B15 B16 H16H 127.2(9)
B13 B16 H16H 119.2(11)
B17 B16 H16H 119.4(10)
C34 B17 B18 104.64(14)
C34 B17 B14 58.22(10)
B18 B17 B14 60.34(11)
C34 B17 B20 104.39(14)
B18 B17 B20 60.14(11)
B14 B17 B20 108.07(14)
C34 B17 B16 58.62(10)
B18 B17 B16 108.08(14)
B14 B17 B16 107.66(14)
B20 B17 B16 59.83(11)
C34 B17 H17H 119.8(11)
B18 B17 H17H 126.3(11)
B14 B17 H17H 119.8(10)
B20 B17 H17H 126.6(10)
B16 B17 H17H 119.8(10)
C23 B18 B17 104.24(13)
C23 B18 B20 104.45(14)
B17 B18 B20 60.00(11)
C23 B18 B14 58.11(10)
B17 B18 B14 59.84(11)
B20 B18 B14 107.56(14)
C23 B18 B19 58.87(11)
B17 B18 B19 108.01(14)
B20 B18 B19 59.93(12)
B14 B18 B19 107.65(15)
C23 B18 H18H 119.2(11)
B17 B18 H18H 125.4(10)
B20 B18 H18H 128.7(10)
B14 B18 H18H 117.5(9)
B19 B18 H18H 121.8(9)
C23 B19 B15 104.46(13)
C23 B19 B20 104.19(13)
B15 B19 B20 60.27(12)
C23 B19 B18 58.83(11)
B15 B19 B18 108.18(14)
B20 B19 B18 59.63(12)
C23 B19 B12 58.82(11)
B15 B19 B12 59.96(12)
B20 B19 B12 108.21(14)
B18 B19 B12 108.57(13)
C23 B19 H19H 118.0(10)
B15 B19 H19H 127.8(10)
B20 B19 H19H 128.2(11)
B18 B19 H19H 118.9(11)
B12 B19 H19H 118.6(12)
B17 B20 B18 59.86(11)
B17 B20 B16 60.69(11)
B18 B20 B16 108.54(13)
B17 B20 B19 108.29(14)
B18 B20 B19 60.43(11)
B16 B20 B19 108.03(15)
B17 B20 B15 108.66(14)
B18 B20 B15 108.44(15)
B16 B20 B15 60.04(12)
B19 B20 B15 59.80(12)
B17 B20 H20H 122.0(10)
B18 B20 H20H 121.4(11)
B16 B20 H20H 121.9(10)
B19 B20 H20H 121.0(10)
B15 B20 H20H 121.1(11)
C2 C1 B1 115.32(13)
C2 C1 B4 118.24(14)
B1 C1 B4 64.06(11)
C2 C1 B8 120.43(14)
B1 C1 B8 115.12(13)
B4 C1 B8 62.10(11)
C2 C1 B9 119.47(13)
B1 C1 B9 113.81(13)
B4 C1 B9 113.71(13)
B8 C1 B9 62.34(11)
C2 C1 B2 116.10(14)
B1 C1 B2 61.91(11)
B4 C1 B2 114.78(13)
B8 C1 B2 114.31(12)
B9 C1 B2 62.47(11)
N1 C2 O1 120.85(14)
N1 C2 C1 123.79(15)
O1 C2 C1 115.35(14)
N1 C3 C4 104.02(13)
N1 C3 C5 110.34(15)
C4 C3 C5 115.20(15)
N1 C3 H3 109.0
C4 C3 H3 109.0
C5 C3 H3 109.0
O1 C4 C3 104.28(13)
O1 C4 H4A 110.9
C3 C4 H4A 110.9
O1 C4 H4B 110.9
C3 C4 H4B 110.9
H4A C4 H4B 108.9
C6 C5 C3 115.05(14)
C6 C5 H5A 108.5
C3 C5 H5A 108.5
C6 C5 H5B 108.5
C3 C5 H5B 108.5
H5A C5 H5B 107.5
C11 C6 C7 118.11(17)
C11 C6 C5 120.38(16)
C7 C6 C5 121.50(16)
C8 C7 C6 121.03(18)
C8 C7 H7 119.5
C6 C7 H7 119.5
C7 C8 C9 120.09(19)
C7 C8 H8 120.0
C9 C8 H8 120.0
C10 C9 C8 119.55(18)
C10 C9 H9 120.2
C8 C9 H9 120.2
C9 C10 C11 120.28(18)
C9 C10 H10 119.9
C11 C10 H10 119.9
C10 C11 C6 120.93(18)
C10 C11 H11 119.5
C6 C11 H11 119.5
C13 C12 B4 116.45(14)
C13 C12 B1 114.73(13)
B4 C12 B1 64.00(11)
C13 C12 B3 117.30(15)
B4 C12 B3 115.11(13)
B1 C12 B3 62.32(11)
C13 C12 B6 120.88(13)
B4 C12 B6 113.84(13)
B1 C12 B6 113.87(14)
B3 C12 B6 62.19(11)
C13 C12 B7 119.87(15)
B4 C12 B7 62.02(10)
B1 C12 B7 115.06(13)
B3 C12 B7 114.40(13)
B6 C12 B7 62.57(11)
N2 C13 O2 120.32(15)
N2 C13 C12 125.51(15)
O2 C13 C12 114.07(14)
N2 C14 C16 111.42(15)
N2 C14 C15 104.34(13)
C16 C14 C15 114.07(14)
N2 C14 H14 108.9
C16 C14 H14 108.9
C15 C14 H14 108.9
O2 C15 C14 104.17(13)
O2 C15 H15A 110.9
C14 C15 H15A 110.9
O2 C15 H15B 110.9
C14 C15 H15B 110.9
H15A C15 H15B 108.9
C17 C16 C14 112.93(15)
C17 C16 H16A 109.0
C14 C16 H16A 109.0
C17 C16 H16B 109.0
C14 C16 H16B 109.0
H16A C16 H16B 107.8
C22 C17 C18 118.03(18)
C22 C17 C16 121.80(17)
C18 C17 C16 120.14(19)
C19 C18 C17 120.8(2)
C19 C18 H18 119.6
C17 C18 H18 119.6
C20 C19 C18 120.3(2)
C20 C19 H19 119.8
C18 C19 H19 119.8
C19 C20 C21 119.6(2)
C19 C20 H20 120.2
C21 C20 H20 120.2
C20 C21 C22 120.1(2)
C20 C21 H21 119.9
C22 C21 H21 119.9
C17 C22 C21 121.13(19)
C17 C22 H22 119.4
C21 C22 H22 119.4
C24 C23 B14 114.47(13)
C24 C23 B11 116.56(14)
B14 C23 B11 63.92(10)
C24 C23 B18 116.95(14)
B14 C23 B18 62.42(11)
B11 C23 B18 115.17(13)
C24 C23 B19 120.88(13)
B14 C23 B19 114.03(14)
B11 C23 B19 113.87(13)
B18 C23 B19 62.30(12)
C24 C23 B12 120.12(14)
B14 C23 B12 115.15(13)
B11 C23 B12 62.15(10)
B18 C23 B12 114.48(13)
B19 C23 B12 62.47(11)
N3 C24 O3 120.42(15)
N3 C24 C23 124.77(15)
O3 C24 C23 114.74(14)
N3 C25 C27 111.63(16)
N3 C25 C26 104.23(14)
C27 C25 C26 113.51(14)
N3 C25 H25 109.1
C27 C25 H25 109.1
C26 C25 H25 109.1
O3 C26 C25 104.11(13)
O3 C26 H26A 110.9
C25 C26 H26A 110.9
O3 C26 H26B 110.9
C25 C26 H26B 110.9
H26A C26 H26B 109.0
C28 C27 C25 112.84(14)
C28 C27 H27A 109.0
C25 C27 H27A 109.0
C28 C27 H27B 109.0
C25 C27 H27B 109.0
H27A C27 H27B 107.8
C29 C28 C33 118.61(18)
C29 C28 C27 121.93(17)
C33 C28 C27 119.43(18)
C30 C29 C28 120.90(18)
C30 C29 H29 119.6
C28 C29 H29 119.6
C29 C30 C31 120.3(2)
C29 C30 H30 119.8
C31 C30 H30 119.8
C32 C31 C30 119.7(2)
C32 C31 H31 120.1
C30 C31 H31 120.1
C31 C32 C33 119.9(2)
C31 C32 H32 120.0
C33 C32 H32 120.0
C32 C33 C28 120.5(2)
C32 C33 H33 119.7
C28 C33 H33 119.7
C35 C34 B14 115.27(13)
C35 C34 B11 117.80(13)
B14 C34 B11 63.94(11)
C35 C34 B16 119.51(13)
B14 C34 B16 114.13(13)
B11 C34 B16 113.92(13)
C35 C34 B17 116.40(14)
B14 C34 B17 62.10(11)
B11 C34 B17 114.88(13)
B16 C34 B17 62.58(11)
C35 C34 B13 120.21(13)
B14 C34 B13 115.02(13)
B11 C34 B13 62.04(11)
B16 C34 B13 62.48(11)
B17 C34 B13 114.42(13)
N4 C35 O4 120.73(14)
N4 C35 C34 123.76(15)
O4 C35 C34 115.50(13)
N4 C36 C37 103.94(12)
N4 C36 C38 110.45(14)
C37 C36 C38 115.32(14)
N4 C36 H36 109.0
C37 C36 H36 109.0
C38 C36 H36 109.0
O4 C37 C36 104.45(13)
O4 C37 H37A 110.9
C36 C37 H37A 110.9
O4 C37 H37B 110.9
C36 C37 H37B 110.9
H37A C37 H37B 108.9
C39 C38 C36 115.33(14)
C39 C38 H38A 108.4
C36 C38 H38A 108.4
C39 C38 H38B 108.4
C36 C38 H38B 108.4
H38A C38 H38B 107.5
C44 C39 C40 117.97(17)
C44 C39 C38 120.27(16)
C40 C39 C38 121.75(16)
C41 C40 C39 120.86(17)
C41 C40 H40 119.6
C39 C40 H40 119.6
C42 C41 C40 120.45(18)
C42 C41 H41 119.8
C40 C41 H41 119.8
C41 C42 C43 119.60(18)
C41 C42 H42 120.2
C43 C42 H42 120.2
C42 C43 C44 120.18(18)
C42 C43 H43 119.9
C44 C43 H43 119.9
C43 C44 C39 120.95(18)
C43 C44 H44 119.5
C39 C44 H44 119.5
C2 N1 C3 105.67(14)
C13 N2 C14 106.04(14)
C24 N3 C25 106.12(14)
C35 N4 C36 105.72(14)
C2 O1 C4 104.36(12)
C13 O2 C15 105.11(13)
C24 O3 C26 105.10(13)
C35 O4 C37 104.40(12)

loop_
_geom_bond_atom_site_label_1
_geom_bond_atom_site_label_2
_geom_bond_distance
B1 C1 1.703(2)
B1 C12 1.706(2)
B1 B2 1.767(3)
B1 B3 1.775(3)
B1 B4 1.807(3)
B1 H1H 1.071(16)
B2 C1 1.731(3)
B2 B3 1.767(3)
B2 B5 1.774(3)
B2 B9 1.793(3)
B2 H2H 1.08(2)
B3 C12 1.724(3)
B3 B5 1.771(3)
B3 B6 1.783(3)
B3 H3H 1.06(2)
B4 C1 1.704(3)
B4 C12 1.704(2)
B4 B8 1.769(3)
B4 B7 1.770(2)
B4 H4H 1.05(2)
B5 B6 1.776(3)
B5 B9 1.780(3)
B5 B10 1.792(3)
B5 H5H 1.073(19)
B6 C12 1.728(2)
B6 B10 1.779(3)
B6 B7 1.796(3)
B6 H6H 1.052(18)
B7 C12 1.731(3)
B7 B8 1.775(3)
B7 B10 1.784(3)
B7 H7H 1.05(2)
B8 C1 1.725(2)
B8 B10 1.780(3)
B8 B9 1.786(3)
B8 H8H 1.04(2)
B9 C1 1.725(2)
B9 B10 1.774(3)
B9 H9H 1.101(19)
B10 H10H 1.120(18)
B11 C23 1.705(2)
B11 C34 1.705(3)
B11 B13 1.771(3)
B11 B12 1.773(2)
B11 B14 1.803(3)
B11 H11H 1.07(2)
B12 C23 1.730(3)
B12 B13 1.779(3)
B12 B15 1.784(3)
B12 B19 1.793(3)
B12 H12H 1.05(2)
B13 C34 1.730(2)
B13 B15 1.782(3)
B13 B16 1.791(3)
B13 H13H 1.09(2)
B14 C34 1.701(2)
B14 C23 1.703(2)
B14 B17 1.768(3)
B14 B18 1.777(3)
B14 H14H 1.042(15)
B15 B19 1.776(3)
B15 B16 1.782(3)
B15 B20 1.785(3)
B15 H15H 1.123(18)
B16 C34 1.724(2)
B16 B20 1.777(3)
B16 B17 1.792(3)
B16 H16H 1.065(18)
B17 C34 1.727(3)
B17 B18 1.768(3)
B17 B20 1.771(3)
B17 H17H 1.06(2)
B18 C23 1.727(3)
B18 B20 1.773(3)
B18 B19 1.787(3)
B18 H18H 1.08(2)
B19 C23 1.728(2)
B19 B20 1.778(3)
B19 H19H 1.061(18)
B20 H20H 1.05(2)
C1 C2 1.502(2)
C2 N1 1.262(2)
C2 O1 1.348(2)
C3 N1 1.488(2)
C3 C4 1.537(3)
C3 C5 1.547(3)
C3 H3 1.0000
C4 O1 1.4664(18)
C4 H4A 0.9900
C4 H4B 0.9900
C5 C6 1.511(2)
C5 H5A 0.9900
C5 H5B 0.9900
C6 C11 1.391(2)
C6 C7 1.397(2)
C7 C8 1.385(3)
C7 H7 0.9500
C8 C9 1.387(3)
C8 H8 0.9500
C9 C10 1.382(3)
C9 H9 0.9500
C10 C11 1.388(3)
C10 H10 0.9500
C11 H11 0.9500
C12 C13 1.495(2)
C13 N2 1.261(2)
C13 O2 1.355(2)
C14 N2 1.480(2)
C14 C16 1.529(3)
C14 C15 1.547(2)
C14 H14 1.0000
C15 O2 1.454(2)
C15 H15A 0.9900
C15 H15B 0.9900
C16 C17 1.511(3)
C16 H16A 0.9900
C16 H16B 0.9900
C17 C22 1.387(3)
C17 C18 1.396(3)
C18 C19 1.390(3)
C18 H18 0.9500
C19 C20 1.381(3)
C19 H19 0.9500
C20 C21 1.381(3)
C20 H20 0.9500
C21 C22 1.391(3)
C21 H21 0.9500
C22 H22 0.9500
C23 C24 1.496(2)
C24 N3 1.264(2)
C24 O3 1.3490(19)
C25 N3 1.481(2)
C25 C27 1.528(3)
C25 C26 1.548(2)
C25 H25 1.0000
C26 O3 1.460(2)
C26 H26A 0.9900
C26 H26B 0.9900
C27 C28 1.516(3)
C27 H27A 0.9900
C27 H27B 0.9900
C28 C29 1.388(3)
C28 C33 1.398(3)
C29 C30 1.384(3)
C29 H29 0.9500
C30 C31 1.386(3)
C30 H30 0.9500
C31 C32 1.385(3)
C31 H31 0.9500
C32 C33 1.395(3)
C32 H32 0.9500
C33 H33 0.9500
C34 C35 1.502(2)
C35 N4 1.263(2)
C35 O4 1.349(2)
C36 N4 1.490(2)
C36 C37 1.536(3)
C36 C38 1.541(2)
C36 H36 1.0000
C37 O4 1.4653(18)
C37 H37A 0.9900
C37 H37B 0.9900
C38 C39 1.512(2)
C38 H38A 0.9900
C38 H38B 0.9900
C39 C44 1.393(2)
C39 C40 1.396(2)
C40 C41 1.388(3)
C40 H40 0.9500
C41 C42 1.378(3)
C41 H41 0.9500
C42 C43 1.381(3)
C42 H42 0.9500
C43 C44 1.391(3)
C43 H43 0.9500
C44 H44 0.9500
